data_2242244
loop_
_publ_author_name
'Lehmann, Anna'
'Lechner, Lisa'
'Radacki, Krzysztof'
'Braunschweig, Holger'
'Holzgrabe, Ulrike'

_publ_section_title
;
 Crystal structure of
 (3<i>S</i>*,4<i>R</i>*)-4-fluoro-3-(4-methoxyphenyl)-1-oxo-2-phenyl-1,2,3,4-tetrahydroisoquinoline-4-carboxylic
 acid
;
_journal_coeditor_code SU5371
_journal_issue 6
_journal_name_full 'Acta Crystallographica Section E'
_journal_page_first 867
_journal_page_last 870
_journal_paper_doi 10.1107/S2056989017007186
_journal_volume 73
_journal_year 2017
_chemical_formula_iupac 'C23 H18 F N O4'
_chemical_formula_moiety 'C23 H18 F N O4'
_chemical_formula_sum 'C23 H18 F N O4'
_chemical_formula_weight 391.38
_chemical_name_systematic
;
(3<i>S</i>*,4<i>R</i>*)-4-Fluoro-3-(4-methoxyphenyl)-1-oxo-2-phenyl-1,2,3,4-\
tetrahydroisoquinoline-4-carboxylic acid
;
_space_group_crystal_system monoclinic
_space_group_IT_number 14
_space_group_name_Hall '-P 2ybc'
_space_group_name_H-M_alt 'P 1 21/c 1'
_symmetry_space_group_name_Hall '-P 2ybc'
_symmetry_space_group_name_H-M 'P 1 21/c 1'
_atom_sites_solution_hydrogens geom
_atom_sites_solution_primary direct
_atom_sites_solution_secondary difmap
_audit_creation_method SHELXL-2016/6
_cell_angle_alpha 90
_cell_angle_beta 102.598(16)
_cell_angle_gamma 90
_cell_formula_units_Z 4
_cell_length_a 8.4849(11)
_cell_length_b 15.407(3)
_cell_length_c 14.157(2)
_cell_measurement_reflns_used 9581
_cell_measurement_temperature 100(2)
_cell_measurement_theta_max 28.29
_cell_measurement_theta_min 2.79
_cell_volume 1806.1(5)
_computing_cell_refinement
;
SAINT-Plus (Bruker, 2014)
;
_computing_data_collection
;
APEX2  (Bruker, 2014)
;
_computing_data_reduction
;
SAINT-Plus (Bruker, 2014)
;
_computing_molecular_graphics
;
<i>SHELXLE</i> (H\"ubschle <i>et al.</i>,  2011) and Mercury (Macrae
<i>et al.</i>,  2008)
;
_computing_publication_material
;
SHELXL2014 (Sheldrick, 2015b)
;
_computing_structure_refinement
;
SHELXL2014 (Sheldrick, 2015b)
;
_computing_structure_solution
;
SHELXT (Sheldrick, 2015a)
;
_diffrn_ambient_temperature 100(2)
_diffrn_detector_area_resol_mean 10.24
_diffrn_measured_fraction_theta_full 0.999
_diffrn_measured_fraction_theta_max 0.999
_diffrn_measurement_device_type 'Bruker D8 Quest'
_diffrn_measurement_method '\f and \w scans'
_diffrn_radiation_monochromator 'multi-layer mirror'
_diffrn_radiation_type MoK\a
_diffrn_radiation_wavelength 0.71073
_diffrn_reflns_av_R_equivalents 0.0241
_diffrn_reflns_limit_h_max 10
_diffrn_reflns_limit_h_min -10
_diffrn_reflns_limit_k_max 19
_diffrn_reflns_limit_k_min -19
_diffrn_reflns_limit_l_max 17
_diffrn_reflns_limit_l_min -17
_diffrn_reflns_number 48705
_diffrn_reflns_theta_full 26.000
_diffrn_reflns_theta_max 26.371
_diffrn_reflns_theta_min 2.644
_exptl_absorpt_coefficient_mu 0.106
_exptl_absorpt_correction_T_max 0.7457
_exptl_absorpt_correction_T_min 0.7181
_exptl_absorpt_correction_type multi-scan
_exptl_absorpt_process_details
;
(SADABS; Bruker, 2014)
;
_exptl_crystal_colour colourless
_exptl_crystal_density_diffrn 1.439
_exptl_crystal_description block
_exptl_crystal_F_000 816
_exptl_crystal_size_max 0.276
_exptl_crystal_size_mid 0.204
_exptl_crystal_size_min 0.18
_refine_diff_density_max 0.380
_refine_diff_density_min -0.205
_refine_ls_extinction_coef 0.0347(17)
_refine_ls_extinction_expression Fc^*^=kFc[1+0.001xFc^2^\l^3^/sin(2\q)]^-1/4^
_refine_ls_extinction_method
;
(SHELXL2016; Sheldrick, 2015b)
;
_refine_ls_goodness_of_fit_ref 1.047
_refine_ls_hydrogen_treatment constr
_refine_ls_matrix_type full
_refine_ls_number_parameters 264
_refine_ls_number_reflns 3697
_refine_ls_number_restraints 0
_refine_ls_restrained_S_all 1.047
_refine_ls_R_factor_all 0.0331
_refine_ls_R_factor_gt 0.0318
_refine_ls_shift/su_max 0.001
_refine_ls_shift/su_mean 0.000
_refine_ls_structure_factor_coef Fsqd
_refine_ls_weighting_details 'w=1/[\s^2^(Fo^2^)+(0.0355P)^2^+1.0295P] where P=(Fo^2^+2Fc^2^)/3'
_refine_ls_weighting_scheme calc
_refine_ls_wR_factor_gt 0.0795
_refine_ls_wR_factor_ref 0.0807
_reflns_number_gt 3509
_reflns_number_total 3697
_reflns_threshold_expression 'I > 2\s(I)'
_cod_data_source_file su5371sup1.cif
_cod_data_source_block I
_cod_database_code 2242244
_shelx_space_group_comment
;
The symmetry employed for this shelxl refinement is uniquely defined
by the following loop, which should always be used as a source of
symmetry information in preference to the above space-group names.
They are only intended as comments.
;
_shelx_estimated_absorpt_t_min 0.971
_shelx_estimated_absorpt_t_max 0.981

loop_
_space_group_symop_operation_xyz
'x, y, z'
'-x, y+1/2, -z+1/2'
'-x, -y, -z'
'x, -y-1/2, z-1/2'

loop_
_atom_site_type_symbol
_atom_site_label
_atom_site_fract_x
_atom_site_fract_y
_atom_site_fract_z
_atom_site_U_iso_or_equiv
_atom_site_adp_type
_atom_site_calc_flag
_atom_site_occupancy
N N1 0.33200(10) 0.61320(6) 0.66591(6) 0.01065(19) Uani d 1
C C2 0.24318(12) 0.57637(7) 0.72408(7) 0.0111(2) Uani d 1
C C3 0.32751(12) 0.51757(7) 0.80230(7) 0.0111(2) Uani d 1
C C4 0.24489(13) 0.48959(7) 0.87212(8) 0.0137(2) Uani d 1
H H4 0.139982 0.511308 0.871797 0.016 Uiso calc 1
C C5 0.31679(13) 0.42986(7) 0.94204(8) 0.0159(2) Uani d 1
H H5 0.262356 0.411839 0.990646 0.019 Uiso calc 1
C C8 0.48373(12) 0.48743(7) 0.80421(7) 0.0110(2) Uani d 1
C C7 0.55226(13) 0.42559(7) 0.87261(8) 0.0146(2) Uani d 1
H H7 0.656607 0.403150 0.872799 0.018 Uiso calc 1
C C6 0.46852(14) 0.39665(7) 0.94054(8) 0.0167(2) Uani d 1
H H6 0.515302 0.353782 0.986387 0.020 Uiso calc 1
C C9 0.56834(12) 0.51784(7) 0.72743(7) 0.0104(2) Uani d 1
C C10 0.50982(12) 0.60708(7) 0.68386(7) 0.0103(2) Uani d 1
H H10 0.538244 0.609658 0.618980 0.012 Uiso calc 1
O O11 0.09652(9) 0.59098(5) 0.71148(6) 0.01599(18) Uani d 1
F F12 0.53273(7) 0.45825(4) 0.64999(4) 0.01453(16) Uani d 1
C C13 0.75401(12) 0.52245(7) 0.76088(8) 0.0113(2) Uani d 1
O O14 0.82294(9) 0.51358(6) 0.68636(6) 0.01713(18) Uani d 1
H H14 0.919081 0.530769 0.701830 0.026 Uiso calc 1
O O15 0.82280(9) 0.53632(6) 0.84323(6) 0.01743(19) Uani d 1
C C16 0.59280(12) 0.68403(7) 0.74097(7) 0.0108(2) Uani d 1
C C17 0.55319(13) 0.71191(7) 0.82625(8) 0.0133(2) Uani d 1
H H17 0.469288 0.683326 0.848858 0.016 Uiso calc 1
C C18 0.63400(13) 0.78083(7) 0.87914(8) 0.0142(2) Uani d 1
H H18 0.606692 0.798420 0.937867 0.017 Uiso calc 1
C C19 0.75537(12) 0.82394(7) 0.84538(8) 0.0125(2) Uani d 1
C C20 0.79674(13) 0.79631(7) 0.76033(8) 0.0139(2) Uani d 1
H H20 0.880507 0.824902 0.737609 0.017 Uiso calc 1
C C21 0.71594(13) 0.72720(7) 0.70881(8) 0.0131(2) Uani d 1
H H21 0.744716 0.708909 0.650739 0.016 Uiso calc 1
O O22 0.83760(9) 0.89465(5) 0.88880(6) 0.01602(18) Uani d 1
C C23 0.81993(14) 0.91544(8) 0.98427(8) 0.0175(2) Uani d 1
H H23A 0.883876 0.967223 1.007349 0.026 Uiso calc 1
H H23B 0.857866 0.866633 1.027671 0.026 Uiso calc 1
H H23C 0.705912 0.926726 0.983278 0.026 Uiso calc 1
C C24 0.25598(12) 0.67125(7) 0.58933(8) 0.0124(2) Uani d 1
C C25 0.16993(13) 0.74324(7) 0.60909(9) 0.0174(2) Uani d 1
H H25 0.160006 0.754905 0.673429 0.021 Uiso calc 1
C C26 0.09829(14) 0.79821(8) 0.53368(10) 0.0239(3) Uani d 1
H H26 0.038507 0.847210 0.546762 0.029 Uiso calc 1
C C27 0.11357(15) 0.78197(8) 0.43966(10) 0.0257(3) Uani d 1
H H27 0.065221 0.819873 0.388597 0.031 Uiso calc 1
C C28 0.19975(15) 0.71015(9) 0.42085(9) 0.0236(3) Uani d 1
H H28 0.210460 0.698898 0.356566 0.028 Uiso calc 1
C C29 0.27096(13) 0.65417(8) 0.49529(8) 0.0167(2) Uani d 1
H H29 0.329296 0.604724 0.481866 0.020 Uiso calc 1

loop_
_atom_site_aniso_label
_atom_site_aniso_U_11
_atom_site_aniso_U_22
_atom_site_aniso_U_33
_atom_site_aniso_U_12
_atom_site_aniso_U_13
_atom_site_aniso_U_23
N1 0.0066(4) 0.0132(4) 0.0116(4) 0.0003(3) 0.0007(3) 0.0019(3)
C2 0.0094(5) 0.0113(5) 0.0128(5) -0.0010(4) 0.0025(4) -0.0019(4)
C3 0.0101(5) 0.0109(5) 0.0119(5) -0.0024(4) 0.0017(4) -0.0015(4)
C4 0.0118(5) 0.0154(5) 0.0143(5) -0.0033(4) 0.0039(4) -0.0023(4)
C5 0.0180(5) 0.0176(5) 0.0127(5) -0.0070(4) 0.0045(4) 0.0002(4)
C8 0.0101(5) 0.0106(5) 0.0121(5) -0.0027(4) 0.0019(4) -0.0013(4)
C7 0.0118(5) 0.0131(5) 0.0178(5) -0.0010(4) 0.0009(4) 0.0007(4)
C6 0.0185(5) 0.0149(5) 0.0148(5) -0.0033(4) -0.0006(4) 0.0040(4)
C9 0.0088(5) 0.0108(5) 0.0111(5) -0.0006(4) 0.0015(4) -0.0023(4)
C10 0.0071(5) 0.0133(5) 0.0110(5) 0.0001(4) 0.0028(4) 0.0014(4)
O11 0.0079(4) 0.0188(4) 0.0215(4) 0.0009(3) 0.0038(3) 0.0035(3)
F12 0.0135(3) 0.0146(3) 0.0154(3) -0.0022(2) 0.0030(2) -0.0051(2)
C13 0.0096(5) 0.0095(5) 0.0150(5) 0.0006(4) 0.0034(4) 0.0017(4)
O14 0.0087(4) 0.0271(4) 0.0165(4) -0.0028(3) 0.0047(3) -0.0019(3)
O15 0.0109(4) 0.0258(4) 0.0146(4) -0.0015(3) 0.0005(3) 0.0002(3)
C16 0.0090(5) 0.0102(5) 0.0126(5) 0.0014(4) 0.0010(4) 0.0022(4)
C17 0.0118(5) 0.0135(5) 0.0156(5) -0.0010(4) 0.0052(4) 0.0015(4)
C18 0.0152(5) 0.0144(5) 0.0137(5) 0.0004(4) 0.0048(4) -0.0005(4)
C19 0.0108(5) 0.0102(5) 0.0148(5) 0.0002(4) -0.0009(4) 0.0012(4)
C20 0.0107(5) 0.0148(5) 0.0166(5) -0.0015(4) 0.0040(4) 0.0032(4)
C21 0.0126(5) 0.0148(5) 0.0125(5) 0.0008(4) 0.0039(4) 0.0016(4)
O22 0.0173(4) 0.0146(4) 0.0162(4) -0.0053(3) 0.0036(3) -0.0024(3)
C23 0.0171(5) 0.0191(5) 0.0152(5) -0.0036(4) 0.0015(4) -0.0036(4)
C24 0.0078(4) 0.0129(5) 0.0150(5) -0.0030(4) -0.0009(4) 0.0031(4)
C25 0.0122(5) 0.0151(5) 0.0230(6) -0.0011(4) -0.0002(4) -0.0002(4)
C26 0.0144(5) 0.0142(6) 0.0383(7) -0.0008(4) -0.0046(5) 0.0042(5)
C27 0.0196(6) 0.0217(6) 0.0287(7) -0.0075(5) -0.0102(5) 0.0134(5)
C28 0.0228(6) 0.0285(7) 0.0162(6) -0.0091(5) -0.0026(5) 0.0069(5)
C29 0.0152(5) 0.0183(6) 0.0157(5) -0.0032(4) 0.0012(4) 0.0021(4)

loop_
_atom_type_symbol
_atom_type_description
_atom_type_scat_dispersion_real
_atom_type_scat_dispersion_imag
_atom_type_scat_source
C C 0.0033 0.0016 'International Tables Vol C Tables 4.2.6.8 and 6.1.1.4'
H H 0.0000 0.0000 'International Tables Vol C Tables 4.2.6.8 and 6.1.1.4'
N N 0.0061 0.0033 'International Tables Vol C Tables 4.2.6.8 and 6.1.1.4'
O O 0.0106 0.0060 'International Tables Vol C Tables 4.2.6.8 and 6.1.1.4'
F F 0.0171 0.0103 'International Tables Vol C Tables 4.2.6.8 and 6.1.1.4'

loop_
_geom_angle_atom_site_label_1
_geom_angle_atom_site_label_2
_geom_angle_atom_site_label_3
_geom_angle
C2 N1 C24 119.90(8)
C2 N1 C10 123.43(9)
C24 N1 C10 116.15(8)
O11 C2 N1 120.70(10)
O11 C2 C3 121.52(9)
N1 C2 C3 117.78(9)
C4 C3 C8 120.18(10)
C4 C3 C2 118.68(9)
C8 C3 C2 121.08(9)
C5 C4 C3 119.81(10)
C5 C4 H4 120.1
C3 C4 H4 120.1
C6 C5 C4 119.78(10)
C6 C5 H5 120.1
C4 C5 H5 120.1
C7 C8 C3 119.39(10)
C7 C8 C9 121.58(9)
C3 C8 C9 118.86(9)
C6 C7 C8 120.17(10)
C6 C7 H7 119.9
C8 C7 H7 119.9
C7 C6 C5 120.53(10)
C7 C6 H6 119.7
C5 C6 H6 119.7
F12 C9 C8 107.70(8)
F12 C9 C10 105.86(8)
C8 C9 C10 113.83(8)
F12 C9 C13 107.42(8)
C8 C9 C13 114.13(9)
C10 C9 C13 107.41(8)
N1 C10 C16 112.29(8)
N1 C10 C9 110.66(8)
C16 C10 C9 114.28(8)
N1 C10 H10 106.3
C16 C10 H10 106.3
C9 C10 H10 106.3
O15 C13 O14 125.92(10)
O15 C13 C9 123.50(9)
O14 C13 C9 110.50(9)
C13 O14 H14 109.5
C17 C16 C21 118.42(10)
C17 C16 C10 122.12(9)
C21 C16 C10 119.43(9)
C16 C17 C18 121.29(10)
C16 C17 H17 119.4
C18 C17 H17 119.4
C17 C18 C19 119.57(10)
C17 C18 H18 120.2
C19 C18 H18 120.2
O22 C19 C20 115.65(9)
O22 C19 C18 124.66(10)
C20 C19 C18 119.67(10)
C21 C20 C19 120.09(10)
C21 C20 H20 120.0
C19 C20 H20 120.0
C20 C21 C16 120.96(10)
C20 C21 H21 119.5
C16 C21 H21 119.5
C19 O22 C23 117.14(8)
O22 C23 H23A 109.5
O22 C23 H23B 109.5
H23A C23 H23B 109.5
O22 C23 H23C 109.5
H23A C23 H23C 109.5
H23B C23 H23C 109.5
C25 C24 C29 120.38(10)
C25 C24 N1 120.76(10)
C29 C24 N1 118.85(10)
C24 C25 C26 119.43(11)
C24 C25 H25 120.3
C26 C25 H25 120.3
C27 C26 C25 120.57(12)
C27 C26 H26 119.7
C25 C26 H26 119.7
C28 C27 C26 119.51(11)
C28 C27 H27 120.2
C26 C27 H27 120.2
C27 C28 C29 120.63(12)
C27 C28 H28 119.7
C29 C28 H28 119.7
C24 C29 C28 119.48(11)
C24 C29 H29 120.3
C28 C29 H29 120.3

loop_
_geom_bond_atom_site_label_1
_geom_bond_atom_site_label_2
_geom_bond_distance
N1 C2 1.3560(14)
N1 C24 1.4444(13)
N1 C10 1.4774(12)
C2 O11 1.2386(13)
C2 C3 1.4878(14)
C3 C4 1.3987(15)
C3 C8 1.3992(15)
C4 C5 1.3912(16)
C4 H4 0.9500
C5 C6 1.3899(17)
C5 H5 0.9500
C8 C7 1.3920(15)
C8 C9 1.5023(14)
C7 C6 1.3880(16)
C7 H7 0.9500
C6 H6 0.9500
C9 F12 1.4112(12)
C9 C10 1.5440(14)
C9 C13 1.5445(14)
C10 C16 1.5187(14)
C10 H10 1.0000
C13 O15 1.2036(14)
C13 O14 1.3202(13)
O14 H14 0.8400
C16 C17 1.3901(15)
C16 C21 1.3960(15)
C17 C18 1.3907(15)
C17 H17 0.9500
C18 C19 1.3946(15)
C18 H18 0.9500
C19 O22 1.3655(13)
C19 C20 1.3923(15)
C20 C21 1.3847(15)
C20 H20 0.9500
C21 H21 0.9500
O22 C23 1.4282(13)
C23 H23A 0.9800
C23 H23B 0.9800
C23 H23C 0.9800
C24 C25 1.3895(16)
C24 C29 1.3899(16)
C25 C26 1.3940(17)
C25 H25 0.9500
C26 C27 1.388(2)
C26 H26 0.9500
C27 C28 1.384(2)
C27 H27 0.9500
C28 C29 1.3935(16)
C28 H28 0.9500
C29 H29 0.9500

loop_
_geom_hbond_atom_site_label_D
_geom_hbond_atom_site_label_H
_geom_hbond_atom_site_label_A
_geom_hbond_site_symmetry_A
_geom_hbond_distance_DH
_geom_hbond_distance_HA
_geom_hbond_distance_DA
_geom_hbond_angle_DHA
O14 H14 O11 1_655 0.84 1.75 2.5645(11) 163
C23 H23C F12 2_656 0.98 2.50 3.2435(14) 133

loop_
_geom_torsion_atom_site_label_1
_geom_torsion_atom_site_label_2
_geom_torsion_atom_site_label_3
_geom_torsion_atom_site_label_4
_geom_torsion
C24 N1 C2 O11 1.02(15)
C10 N1 C2 O11 172.43(10)
C24 N1 C2 C3 -179.57(9)
C10 N1 C2 C3 -8.16(15)
O11 C2 C3 C4 -10.34(15)
N1 C2 C3 C4 170.26(9)
O11 C2 C3 C8 166.87(10)
N1 C2 C3 C8 -12.53(15)
C8 C3 C4 C5 -1.71(16)
C2 C3 C4 C5 175.53(10)
C3 C4 C5 C6 -1.68(16)
C4 C3 C8 C7 3.75(15)
C2 C3 C8 C7 -173.41(9)
C4 C3 C8 C9 179.22(9)
C2 C3 C8 C9 2.05(15)
C3 C8 C7 C6 -2.42(16)
C9 C8 C7 C6 -177.76(10)
C8 C7 C6 C5 -0.97(17)
C4 C5 C6 C7 3.03(17)
C7 C8 C9 F12 84.49(12)
C3 C8 C9 F12 -90.87(11)
C7 C8 C9 C10 -158.47(9)
C3 C8 C9 C10 26.17(13)
C7 C8 C9 C13 -34.68(14)
C3 C8 C9 C13 149.96(9)
C2 N1 C10 C16 -93.63(11)
C24 N1 C10 C16 78.07(11)
C2 N1 C10 C9 35.38(13)
C24 N1 C10 C9 -152.92(9)
F12 C9 C10 N1 75.45(10)
C8 C9 C10 N1 -42.65(11)
C13 C9 C10 N1 -170.02(8)
F12 C9 C10 C16 -156.62(8)
C8 C9 C10 C16 85.28(11)
C13 C9 C10 C16 -42.08(11)
F12 C9 C13 O15 -148.60(10)
C8 C9 C13 O15 -29.28(14)
C10 C9 C13 O15 97.91(12)
F12 C9 C13 O14 34.57(11)
C8 C9 C13 O14 153.90(9)
C10 C9 C13 O14 -78.92(10)
N1 C10 C16 C17 50.04(13)
C9 C10 C16 C17 -77.06(12)
N1 C10 C16 C21 -131.70(10)
C9 C10 C16 C21 101.20(11)
C21 C16 C17 C18 -0.31(16)
C10 C16 C17 C18 177.98(9)
C16 C17 C18 C19 1.09(16)
C17 C18 C19 O22 176.94(10)
C17 C18 C19 C20 -1.42(16)
O22 C19 C20 C21 -177.51(9)
C18 C19 C20 C21 0.99(16)
C19 C20 C21 C16 -0.21(16)
C17 C16 C21 C20 -0.14(15)
C10 C16 C21 C20 -178.47(9)
C20 C19 O22 C23 -169.09(9)
C18 C19 O22 C23 12.49(15)
C2 N1 C24 C25 54.81(14)
C10 N1 C24 C25 -117.20(11)
C2 N1 C24 C29 -125.51(11)
C10 N1 C24 C29 62.48(12)
C29 C24 C25 C26 0.14(16)
N1 C24 C25 C26 179.82(10)
C24 C25 C26 C27 -0.58(17)
C25 C26 C27 C28 0.49(18)
C26 C27 C28 C29 0.05(18)
C25 C24 C29 C28 0.38(16)
N1 C24 C29 C28 -179.30(10)
C27 C28 C29 C24 -0.48(17)

_cod_database_fobs_code 2242244
